data_2003709
loop_
_publ_author_name
'Alvarez-Larena, A.'
'Piniella, J. F.'
'Cid, P.'
'de March, P.'
'Figueredo, M.'
'Font, J.'
'Mil\'an, S.'
'Soria, A.'

_publ_section_title
;
 Three Lactone Fused Perhydroisoxazolo[2,3-<i>a</i>]pyridines: a
 Conformational Study
;
_journal_issue 7
_journal_name_full 'Acta Crystallographica Section C'
_journal_page_first 1314
_journal_page_last 1319
_journal_paper_doi 10.1107/S0108270194013661
_journal_volume 51
_journal_year 1995
_chemical_formula_sum 'C10 H15 N O3'
_chemical_formula_weight 197.23
_chemical_name_systematic
;
(4aRS,10aRS,10bRS)-Octahydro-1H,3H-pyrano[3',4':4,5]isoxazolo[2,3-a]pyridin-
1-one.
;
_space_group_IT_number 19
_symmetry_cell_setting orthorhombic
_symmetry_space_group_name_Hall 'P 2ac 2ab'
_symmetry_space_group_name_H-M 'P 21 21 21'
_audit_creation_method SHELXL
_cell_angle_alpha 90.00
_cell_angle_beta 90.00
_cell_angle_gamma 90.00
_cell_formula_units_Z 4
_cell_length_a 6.765(3)
_cell_length_b 8.930(2)
_cell_length_c 16.166(5)
_cell_measurement_reflns_used 25
_cell_measurement_temperature 293(2)
_cell_measurement_theta_max 20.10
_cell_measurement_theta_min 9.94
_cell_volume 976.6(6)
_computing_cell_refinement 'CAD-4 Software'
_computing_data_collection 'CAD-4 Software (Enraf-Nonius, 1989)'
_computing_molecular_graphics 'ZORTEP (Zsolnai, 1994).'
_computing_structure_refinement 'SHELXL93 (Sheldrick, 1993)'
_computing_structure_solution 'SHELXS86 (Sheldrick, 1985)'
_diffrn_ambient_temperature 293(2)
_diffrn_measurement_device 'Enraf-Nonius CAD4'
_diffrn_measurement_method '\w/2\q scan'
_diffrn_radiation_monochromator graphite
_diffrn_radiation_source 'fine-focus sealed tube'
_diffrn_radiation_type 'Mo K\a'
_diffrn_radiation_wavelength 0.70926
_diffrn_reflns_av_R_equivalents 0.0000
_diffrn_reflns_av_sigmaI/netI 0.0201
_diffrn_reflns_limit_h_max 8
_diffrn_reflns_limit_h_min 0
_diffrn_reflns_limit_k_max 10
_diffrn_reflns_limit_k_min 0
_diffrn_reflns_limit_l_max 19
_diffrn_reflns_limit_l_min -1
_diffrn_reflns_number 1023
_diffrn_reflns_theta_max 24.95
_diffrn_reflns_theta_min 2.51
_diffrn_standards_decay_% 0
_diffrn_standards_interval_time 60
_diffrn_standards_number 3
_exptl_absorpt_coefficient_mu 0.099
_exptl_absorpt_correction_type none
_exptl_crystal_colour colourless
_exptl_crystal_density_diffrn 1.341
_exptl_crystal_description prism
_exptl_crystal_F_000 424
_exptl_crystal_size_max 0.6
_exptl_crystal_size_mid 0.3
_exptl_crystal_size_min 0.2
_refine_diff_density_max 0.116
_refine_diff_density_min -0.092
_refine_ls_abs_structure_Flack 1.37(185)
_refine_ls_extinction_coef 0.038(4)
_refine_ls_extinction_method 'SHELXL93 (Sheldrick, 1993)'
_refine_ls_goodness_of_fit_all 1.088
_refine_ls_goodness_of_fit_obs 1.089
_refine_ls_hydrogen_treatment refU
_refine_ls_matrix_type full
_refine_ls_number_parameters 129
_refine_ls_number_reflns 1023
_refine_ls_number_restraints 0
_refine_ls_restrained_S_all 1.088
_refine_ls_restrained_S_obs 1.089
_refine_ls_R_factor_all 0.0373
_refine_ls_R_factor_obs 0.0281
_refine_ls_shift/esd_max 0.117
_refine_ls_shift/esd_mean 0.034
_refine_ls_structure_factor_coef Fsqd
_refine_ls_weighting_scheme
;calc w = 1/[\s^2^(Fo^2^) + (0.0392P)^2^ + 0.1142P]
where P = (Fo^2^ + 2Fc^2^)/3
;
_refine_ls_wR_factor_all 0.0779
_refine_ls_wR_factor_obs 0.0719
_reflns_number_observed 889
_reflns_number_total 1023
_reflns_observed_criterion >2sigma(I)
_cod_data_source_file na1129.cif
_cod_data_source_block 3b
_cod_database_code 2003709

loop_
_symmetry_equiv_pos_as_xyz
'x, y, z'
'-x+1/2, -y, z+1/2'
'x+1/2, -y+1/2, -z'
'-x, y+1/2, -z+1/2'

loop_
_atom_site_aniso_label
_atom_site_aniso_U_11
_atom_site_aniso_U_12
_atom_site_aniso_U_13
_atom_site_aniso_U_22
_atom_site_aniso_U_23
_atom_site_aniso_U_33
C1 0.0353(11) 0.0093(10) 0.0018(11) 0.0493(12) 0.0072(11) 0.0522(12)
O2 0.0363(7) -0.0061(8) 0.0018(8) 0.0676(10) 0.0061(8) 0.0477(9)
N3 0.0368(9) 0.0017(9) 0.0050(8) 0.0475(9) 0.0005(8) 0.0426(9)
C4 0.0553(14) -0.0015(12) 0.0082(12) 0.0548(13) 0.0071(11) 0.0454(11)
C5 0.067(2) 0.0045(14) 0.0004(12) 0.0541(13) -0.0003(11) 0.0431(11)
C6 0.0527(14) 0.0014(14) -0.0101(13) 0.0638(14) -0.0076(13) 0.0539(13)
C7 0.0407(11) -0.0052(12) 0.0013(11) 0.0632(14) -0.0061(11) 0.0495(12)
C8 0.0358(10) 0.0019(10) 0.0042(9) 0.0388(10) -0.0029(10) 0.0416(10)
C9 0.0411(12) 0.0011(10) 0.0026(10) 0.0382(10) 0.0047(9) 0.0441(11)
C10 0.0421(12) 0.0033(12) -0.0009(10) 0.0511(12) 0.0065(10) 0.0404(11)
O11 0.0469(10) -0.0127(10) 0.0137(9) 0.0831(12) 0.0033(9) 0.0589(10)
O12 0.0517(10) 0.0032(8) 0.0054(7) 0.0580(9) -0.0033(8) 0.0460(8)
C13 0.0525(14) -0.0053(12) -0.0069(11) 0.0522(12) -0.0023(11) 0.0505(12)
C14 0.0409(13) -0.0004(11) -0.0091(11) 0.0649(15) 0.0091(12) 0.0524(12)

loop_
_atom_site_label
_atom_site_occupancy
_atom_site_fract_x
_atom_site_fract_y
_atom_site_fract_z
_atom_site_U_iso_or_equiv
_atom_site_thermal_displace_type
_atom_site_calc_flag
_atom_site_refinement_flags
_atom_site_type_symbol
C1 1 1.0217(3) 0.4251(3) 0.69251(14) 0.0456(5) Uani d . C
H1 1 0.9429(3) 0.5171(3) 0.69152(14) 0.062(2) Uiso calc R H
O2 1 0.9926(2) 0.3477(2) 0.77030(9) 0.0505(4) Uani d . O
N3 1 1.1418(3) 0.4166(2) 0.82334(10) 0.0423(4) Uani d . N
C4 1 1.1550(4) 0.3327(3) 0.90031(13) 0.0518(6) Uani d . C
H4A 1 1.1798(4) 0.2277(3) 0.88908(13) 0.062(2) Uiso calc R H
H4B 1 1.0327(4) 0.3411(3) 0.93127(13) 0.062(2) Uiso calc R H
C5 1 1.3242(4) 0.3996(3) 0.94871(13) 0.0548(6) Uani d . C
H5A 1 1.3397(4) 0.3455(3) 1.00032(13) 0.062(2) Uiso calc R H
H5B 1 1.2938(4) 0.5030(3) 0.96191(13) 0.062(2) Uiso calc R H
C6 1 1.5166(4) 0.3932(3) 0.90044(14) 0.0568(6) Uani d . C
H6A 1 1.5563(4) 0.2897(3) 0.89319(14) 0.062(2) Uiso calc R H
H6B 1 1.6197(4) 0.4442(3) 0.93120(14) 0.062(2) Uiso calc R H
C7 1 1.4916(3) 0.4673(3) 0.81588(14) 0.0511(6) Uani d . C
H7A 1 1.4694(3) 0.5739(3) 0.82268(14) 0.062(2) Uiso calc R H
H7B 1 1.6105(3) 0.4535(3) 0.78321(14) 0.062(2) Uiso calc R H
C8 1 1.3179(3) 0.3972(2) 0.77246(12) 0.0388(5) Uani d . C
H8 1 1.3431(3) 0.2900(2) 0.76485(12) 0.062(2) Uiso calc R H
C9 1 1.2452(3) 0.4642(2) 0.69079(13) 0.0411(5) Uani d . C
H9 1 1.2596(3) 0.5733(2) 0.69336(13) 0.062(2) Uiso calc R H
C10 1 1.3622(3) 0.4068(3) 0.61850(12) 0.0445(5) Uani d . C
O11 1 1.5132(2) 0.4656(2) 0.59598(11) 0.0630(5) Uani d . O
O12 1 1.3015(3) 0.2834(2) 0.57936(9) 0.0519(4) Uani d . O
C13 1 1.1174(4) 0.2108(3) 0.60451(14) 0.0517(6) Uani d . C
H13A 1 1.1411(4) 0.1503(3) 0.65336(14) 0.062(2) Uiso calc R H
H13B 1 1.0724(4) 0.1450(3) 0.56065(14) 0.062(2) Uiso calc R H
C14 1 0.9605(4) 0.3245(3) 0.62289(15) 0.0527(6) Uani d . C
H14A 1 0.9358(4) 0.3841(3) 0.57383(15) 0.062(2) Uiso calc R H
H14B 1 0.8387(4) 0.2736(3) 0.63749(15) 0.062(2) Uiso calc R H

loop_
_atom_type_symbol
_atom_type_description
_atom_type_scat_source
_atom_type_scat_dispersion_real
_atom_type_scat_dispersion_imag
C C 'International Tables Vol C Tables 4.2.6.8 and 6.1.1.4' 0.0033 0.001
H H 'International Tables Vol C Tables 4.2.6.8 and 6.1.1.4' 0.0000 0.000
N N 'International Tables Vol C Tables 4.2.6.8 and 6.1.1.4' 0.0061 0.003
O O 'International Tables Vol C Tables 4.2.6.8 and 6.1.1.4' 0.0106 0.006

loop_
_geom_angle_atom_site_label_1
_geom_angle_atom_site_label_2
_geom_angle_atom_site_label_3
_geom_angle
_geom_angle_publ_flag
O2 C1 C14 109.2(2) y
O2 C1 C9 104.8(2) y
C14 C1 C9 113.0(2) y
C1 O2 N3 102.40(10) y
C4 N3 C8 111.7(2) y
C4 N3 O2 109.1(2) y
C8 N3 O2 100.60(10) y
N3 C4 C5 106.6(2) y
C4 C5 C6 111.6(2) y
C5 C6 C7 110.4(2) y
C8 C7 C6 108.9(2) y
N3 C8 C7 109.0(2) y
N3 C8 C9 100.2(2) y
C7 C8 C9 119.4(2) y
C10 C9 C8 111.6(2) y
C10 C9 C1 116.8(2) y
C8 C9 C1 102.1(2) y
O11 C10 O12 118.5(2) y
O11 C10 C9 122.2(2) y
O12 C10 C9 119.2(2) y
C10 O12 C13 119.8(2) y
O12 C13 C14 111.0(2) y
C1 C14 C13 111.1(2) y

loop_
_geom_bond_atom_site_label_1
_geom_bond_atom_site_label_2
_geom_bond_distance
_geom_bond_publ_flag
C1 O2 1.448(3) y
C1 C14 1.498(3) y
C1 C9 1.552(3) y
O2 N3 1.460(2) y
N3 C4 1.456(3) y
N3 C8 1.458(3) y
C4 C5 1.510(3) y
C5 C6 1.519(3) y
C6 C7 1.528(3) y
C7 C8 1.505(3) y
C8 C9 1.531(3) y
C9 C10 1.502(3) y
C10 O11 1.205(3) y
C10 O12 1.336(3) y
O12 C13 1.462(3) y
C13 C14 1.499(4) y

loop_
_cod_related_entry_id
_cod_related_entry_database
_cod_related_entry_code
1 ChemSpider 10317795
